data_7002964
loop_
_publ_author_name
'Veltz\'e, Sune'
'Egdal, Rune Kirk'
'Johansson, Frank B.'
'Bond, Andrew D.'
'McKenzie, Christine J.'

_publ_section_title
;
 Coordinative flexibility in an acyclic bis(sulfonamide) ligand
;
_journal_issue 47
_journal_name_full 'Dalton Transactions'
_journal_page_first 10495
_journal_page_last 10504
_journal_paper_doi 10.1039/b912617a
_journal_year 2009
_chemical_formula_moiety
;
C35 H35 Co2 N6 O9 S2 +, Cl O4 -, C H4 O, 2(H2 O)
;
_chemical_formula_sum 'C36 H43 Cl Co2 N6 O16 S2'
_chemical_formula_weight 1033.19
_space_group_IT_number 15
_symmetry_cell_setting monoclinic
_symmetry_space_group_name_Hall '-C 2yc'
_symmetry_space_group_name_H-M 'C 1 2/c 1'
_atom_sites_solution_hydrogens geom
_atom_sites_solution_primary direct
_atom_sites_solution_secondary difmap
_cell_angle_alpha 90.00
_cell_angle_beta 119.150(1)
_cell_angle_gamma 90.00
_cell_formula_units_Z 8
_cell_length_a 32.4899(9)
_cell_length_b 17.0596(5)
_cell_length_c 18.0011(5)
_cell_measurement_reflns_used 9419
_cell_measurement_temperature 180(2)
_cell_measurement_theta_max 24.90
_cell_measurement_theta_min 2.27
_cell_volume 8713.7(4)
_computing_cell_refinement 'SAINT v.7.06a (Bruker, 2003)'
_computing_data_collection 'APEX2 v.1.0-22 (Bruker-Nonius, 2004)'
_computing_data_reduction 'SAINT v.7.06a'
_computing_molecular_graphics 'SHELXTL v.6.10'
_computing_publication_material 'SHELXTL v.6.10'
_computing_structure_refinement 'SHELXTL v.6.10'
_computing_structure_solution 'SHELXTL v.6.10 (Sheldrick, 2000)'
_diffrn_ambient_temperature 180(2)
_diffrn_measured_fraction_theta_full 0.996
_diffrn_measured_fraction_theta_max 0.996
_diffrn_measurement_device_type 'Bruker-Nonius X8APEX-II CCD'
_diffrn_measurement_method 'thin-slice \w and \f scans'
_diffrn_radiation_monochromator graphite
_diffrn_radiation_source 'fine-focus sealed tube'
_diffrn_radiation_type MoK\a
_diffrn_radiation_wavelength 0.71073
_diffrn_reflns_av_R_equivalents 0.0426
_diffrn_reflns_av_sigmaI/netI 0.0285
_diffrn_reflns_limit_h_max 40
_diffrn_reflns_limit_h_min -40
_diffrn_reflns_limit_k_max 21
_diffrn_reflns_limit_k_min -21
_diffrn_reflns_limit_l_max 22
_diffrn_reflns_limit_l_min -22
_diffrn_reflns_number 79861
_diffrn_reflns_theta_full 26.37
_diffrn_reflns_theta_max 26.37
_diffrn_reflns_theta_min 3.52
_diffrn_standards_number 0
_exptl_absorpt_coefficient_mu 0.995
_exptl_absorpt_correction_T_max 0.925
_exptl_absorpt_correction_T_min 0.833
_exptl_absorpt_correction_type multi-scan
_exptl_absorpt_process_details 'SADABS (Sheldrick, 2003)'
_exptl_crystal_colour pink
_exptl_crystal_density_diffrn 1.575
_exptl_crystal_density_method 'not measured'
_exptl_crystal_description needle
_exptl_crystal_F_000 4256
_exptl_crystal_size_max 0.25
_exptl_crystal_size_mid 0.08
_exptl_crystal_size_min 0.08
_refine_diff_density_max 1.077
_refine_diff_density_min -1.451
_refine_diff_density_rms 0.089
_refine_ls_extinction_method none
_refine_ls_goodness_of_fit_ref 1.043
_refine_ls_hydrogen_treatment constr
_refine_ls_matrix_type full
_refine_ls_number_parameters 546
_refine_ls_number_reflns 8879
_refine_ls_number_restraints 20
_refine_ls_restrained_S_all 1.085
_refine_ls_R_factor_all 0.0627
_refine_ls_R_factor_gt 0.0474
_refine_ls_shift/su_max 0.000
_refine_ls_shift/su_mean 0.000
_refine_ls_structure_factor_coef Fsqd
_refine_ls_weighting_details 'calc w=1/[\s^2^(Fo^2^)+(0.0722P)^2^+30.9053P] where P=(Fo^2^+2Fc^2^)/3'
_refine_ls_weighting_scheme calc
_refine_ls_wR_factor_gt 0.1274
_refine_ls_wR_factor_ref 0.1366
_reflns_number_gt 7092
_reflns_number_total 8879
_reflns_threshold_expression I>2\s(I)
_cod_data_source_file b912617a.txt
_cod_data_source_block 8
_cod_original_sg_symbol_H-M 'C 2/c'
_cod_database_code 7002964

loop_
_symmetry_equiv_pos_as_xyz
'x, y, z'
'-x, y, -z+1/2'
'x+1/2, y+1/2, z'
'-x+1/2, y+1/2, -z+1/2'
'-x, -y, -z'
'x, -y, z-1/2'
'-x+1/2, -y+1/2, -z'
'x+1/2, -y+1/2, z-1/2'

loop_
_atom_site_label
_atom_site_type_symbol
_atom_site_fract_x
_atom_site_fract_y
_atom_site_fract_z
_atom_site_U_iso_or_equiv
_atom_site_adp_type
_atom_site_occupancy
_atom_site_symmetry_multiplicity
_atom_site_calc_flag
_atom_site_refinement_flags
_atom_site_disorder_assembly
_atom_site_disorder_group
Co1 Co 0.097508(15) 0.38727(3) 0.07812(3) 0.02229(13) Uani 1 1 d . . .
Co2 Co 0.168882(15) 0.54517(3) 0.10241(3) 0.02022(12) Uani 1 1 d . . .
S1 S 0.18613(3) 0.30221(5) 0.24492(5) 0.02436(19) Uani 1 1 d . . .
S2 S 0.20852(3) 0.44756(5) -0.00716(5) 0.02469(19) Uani 1 1 d . . .
O1 O 0.16385(7) 0.42361(13) 0.10569(14) 0.0207(5) Uani 1 1 d . . .
O2 O 0.09370(9) 0.46813(14) 0.16063(16) 0.0308(6) Uani 1 1 d . . .
O3 O 0.13621(8) 0.57377(14) 0.16881(16) 0.0285(5) Uani 1 1 d . . .
O4 O 0.05987(8) 0.45425(14) -0.02570(16) 0.0316(6) Uani 1 1 d . . .
O5 O 0.10837(8) 0.55236(14) -0.01377(15) 0.0284(5) Uani 1 1 d . . .
O11 O 0.20626(9) 0.23401(16) 0.29710(16) 0.0340(6) Uani 1 1 d . . .
O12 O 0.18694(9) 0.37428(15) 0.28604(15) 0.0301(5) Uani 1 1 d . . .
O21 O 0.24221(10) 0.44169(16) -0.03659(17) 0.0358(6) Uani 1 1 d . . .
O22 O 0.15977(9) 0.43941(14) -0.06732(15) 0.0302(5) Uani 1 1 d . . .
N1 N 0.12885(9) 0.28460(16) 0.17346(18) 0.0241(6) Uani 1 1 d . . .
N2 N 0.10017(10) 0.29297(17) 0.00234(18) 0.0267(6) Uani 1 1 d . . .
N3 N 0.03875(10) 0.33621(17) 0.07876(19) 0.0274(6) Uani 1 1 d . . .
N4 N 0.21463(10) 0.53646(16) 0.03995(17) 0.0223(6) Uani 1 1 d . . .
N5 N 0.17647(10) 0.66310(16) 0.07261(18) 0.0247(6) Uani 1 1 d . . .
N6 N 0.23748(10) 0.53646(16) 0.20924(17) 0.0223(6) Uani 1 1 d . . .
C1 C 0.19837(11) 0.37523(18) 0.1201(2) 0.0207(6) Uani 1 1 d . . .
C2 C 0.21183(11) 0.31298(19) 0.1791(2) 0.0227(7) Uani 1 1 d . . .
C3 C 0.24795(12) 0.2609(2) 0.1927(2) 0.0261(7) Uani 1 1 d . . .
H3A H 0.2547 0.2185 0.2311 0.031 Uiso 1 1 calc R . .
C4 C 0.27434(12) 0.2697(2) 0.1512(2) 0.0278(7) Uani 1 1 d . . .
C5 C 0.26199(12) 0.3305(2) 0.0934(2) 0.0261(7) Uani 1 1 d . . .
H5A H 0.2793 0.3379 0.0640 0.031 Uiso 1 1 calc R . .
C6 C 0.22502(11) 0.38129(19) 0.0769(2) 0.0225(7) Uani 1 1 d . . .
C7 C 0.31505(14) 0.2168(2) 0.1691(3) 0.0398(9) Uani 1 1 d . . .
H7A H 0.3169 0.2091 0.1168 0.060 Uiso 1 1 calc R . .
H7B H 0.3105 0.1660 0.1896 0.060 Uiso 1 1 calc R . .
H7C H 0.3444 0.2407 0.2126 0.060 Uiso 1 1 calc R . .
C8 C 0.12322(13) 0.2099(2) 0.1264(2) 0.0287(7) Uani 1 1 d . . .
H8A H 0.0974 0.1790 0.1265 0.034 Uiso 1 1 calc R . .
H8B H 0.1526 0.1789 0.1569 0.034 Uiso 1 1 calc R . .
C9 C 0.11252(13) 0.2215(2) 0.0359(2) 0.0304(8) Uani 1 1 d . . .
C10 C 0.1141(2) 0.1584(3) -0.0107(3) 0.0570(13) Uani 1 1 d . . .
H10A H 0.1236 0.1082 0.0151 0.068 Uiso 1 1 calc R . .
C11 C 0.1017(2) 0.1688(3) -0.0945(3) 0.0674(16) Uani 1 1 d . . .
H11A H 0.1024 0.1259 -0.1275 0.081 Uiso 1 1 calc R . .
C12 C 0.08833(18) 0.2421(3) -0.1303(3) 0.0514(12) Uani 1 1 d . . .
H12A H 0.0792 0.2506 -0.1884 0.062 Uiso 1 1 calc R . .
C13 C 0.08842(14) 0.3027(2) -0.0800(2) 0.0347(8) Uani 1 1 d . . .
H13A H 0.0799 0.3536 -0.1042 0.042 Uiso 1 1 calc R . .
C14 C 0.09834(12) 0.2873(2) 0.2145(2) 0.0302(8) Uani 1 1 d . . .
H14A H 0.1059 0.3344 0.2510 0.036 Uiso 1 1 calc R . .
H14B H 0.1039 0.2403 0.2504 0.036 Uiso 1 1 calc R . .
C15 C 0.04770(13) 0.2899(2) 0.1452(3) 0.0319(8) Uani 1 1 d . . .
C16 C 0.01232(15) 0.2483(2) 0.1494(3) 0.0432(10) Uani 1 1 d . . .
H16A H 0.0193 0.2153 0.1965 0.052 Uiso 1 1 calc R . .
C17 C -0.03351(15) 0.2558(3) 0.0833(3) 0.0529(12) Uani 1 1 d . . .
H17A H -0.0584 0.2276 0.0846 0.063 Uiso 1 1 calc R . .
C18 C -0.04274(14) 0.3045(3) 0.0159(3) 0.0460(11) Uani 1 1 d . . .
H18A H -0.0740 0.3113 -0.0294 0.055 Uiso 1 1 calc R . .
C19 C -0.00566(13) 0.3429(2) 0.0159(3) 0.0359(9) Uani 1 1 d . . .
H19A H -0.0118 0.3759 -0.0309 0.043 Uiso 1 1 calc R . .
C20 C 0.19583(13) 0.5992(2) -0.0266(2) 0.0288(8) Uani 1 1 d . . .
H20A H 0.1658 0.5818 -0.0756 0.035 Uiso 1 1 calc R . .
H20B H 0.2186 0.6097 -0.0471 0.035 Uiso 1 1 calc R . .
C21 C 0.18784(12) 0.6726(2) 0.0108(2) 0.0257(7) Uani 1 1 d . . .
C22 C 0.19046(14) 0.7463(2) -0.0192(2) 0.0361(9) Uani 1 1 d . . .
H22A H 0.1989 0.7519 -0.0626 0.043 Uiso 1 1 calc R . .
C23 C 0.18062(15) 0.8115(2) 0.0151(3) 0.0430(10) Uani 1 1 d . . .
H23A H 0.1823 0.8626 -0.0044 0.052 Uiso 1 1 calc R . .
C24 C 0.16832(14) 0.8015(2) 0.0778(3) 0.0398(9) Uani 1 1 d . . .
H24A H 0.1611 0.8454 0.1019 0.048 Uiso 1 1 calc R . .
C25 C 0.16666(12) 0.7265(2) 0.1049(2) 0.0289(7) Uani 1 1 d . . .
H25A H 0.1582 0.7197 0.1482 0.035 Uiso 1 1 calc R . .
C26 C 0.26428(12) 0.5525(2) 0.1060(2) 0.0262(7) Uani 1 1 d . . .
H26A H 0.2711 0.6088 0.1045 0.031 Uiso 1 1 calc R . .
H26B H 0.2857 0.5222 0.0924 0.031 Uiso 1 1 calc R . .
C27 C 0.27401(11) 0.53153(19) 0.1940(2) 0.0238(7) Uani 1 1 d . . .
C28 C 0.31900(12) 0.5122(2) 0.2569(2) 0.0306(8) Uani 1 1 d . . .
H28A H 0.3440 0.5073 0.2440 0.037 Uiso 1 1 calc R . .
C29 C 0.32703(13) 0.5003(2) 0.3390(2) 0.0329(8) Uani 1 1 d . . .
H29A H 0.3577 0.4876 0.3834 0.039 Uiso 1 1 calc R . .
C30 C 0.28986(13) 0.5070(2) 0.3555(2) 0.0303(8) Uani 1 1 d . . .
H30A H 0.2946 0.4999 0.4115 0.036 Uiso 1 1 calc R . .
C31 C 0.24586(13) 0.5242(2) 0.2893(2) 0.0262(7) Uani 1 1 d . . .
H31A H 0.2202 0.5275 0.3006 0.031 Uiso 1 1 calc R . .
C32 C 0.10595(11) 0.53764(19) 0.1800(2) 0.0226(7) Uani 1 1 d . . .
C33 C 0.08295(13) 0.5836(2) 0.2218(2) 0.0326(8) Uani 1 1 d . . .
H33A H 0.0503 0.5660 0.1994 0.049 Uiso 1 1 calc R . .
H33B H 0.0832 0.6396 0.2096 0.049 Uiso 1 1 calc R . .
H33C H 0.1004 0.5752 0.2834 0.049 Uiso 1 1 calc R . .
C34 C 0.07137(12) 0.5132(2) -0.0533(2) 0.0250(7) Uani 1 1 d . . .
C35 C 0.03697(14) 0.5384(3) -0.1424(2) 0.0401(9) Uani 1 1 d . . .
H35A H 0.0483 0.5865 -0.1561 0.060 Uiso 1 1 calc R . .
H35B H 0.0061 0.5482 -0.1468 0.060 Uiso 1 1 calc R . .
H35C H 0.0340 0.4970 -0.1824 0.060 Uiso 1 1 calc R . .
Cl1 Cl 0.09596(5) 0.06035(8) 0.34423(13) 0.0862(5) Uani 1 1 d D . .
O1D O 0.1267(2) 0.1142(3) 0.3263(4) 0.0706(14) Uiso 0.70 1 d PD A 1
O1C O 0.0806(2) 0.0026(4) 0.2780(4) 0.0861(18) Uiso 0.70 1 d PD A 1
O1B O 0.1244(3) 0.0272(5) 0.4241(4) 0.108(2) Uiso 0.70 1 d PD A 1
O1A O 0.0601(3) 0.1103(4) 0.3339(5) 0.112(2) Uiso 0.70 1 d PD A 1
O1E O 0.1372(3) 0.0158(6) 0.3955(7) 0.056(3) Uiso 0.30 1 d PD A 2
O1F O 0.0877(8) 0.0664(12) 0.4215(10) 0.164(9) Uiso 0.30 1 d PD A 2
O1G O 0.0566(5) 0.0083(9) 0.3022(10) 0.121(6) Uiso 0.30 1 d PD A 2
O1H O 0.0950(7) 0.1383(6) 0.3310(11) 0.120(6) Uiso 0.30 1 d PD A 2
O1W O 0.0426(4) 0.0595(6) 0.0982(7) 0.217(2) Uiso 1 1 d . . .
H1W H 0.0532 0.0437 0.1485 0.326 Uiso 1 1 d R . .
H2W H 0.0131 0.0617 0.0683 0.326 Uiso 1 1 d R . .
O2W O 0.0518(4) 0.0653(6) 0.4996(7) 0.217(2) Uiso 1 1 d . . .
H3W H 0.0491 0.0289 0.5285 0.326 Uiso 1 1 d R . .
H4W H 0.0655 0.0651 0.4704 0.326 Uiso 1 1 d R . .
O1S O 0.0723(4) 0.8288(6) 0.1548(7) 0.217(2) Uiso 1 1 d . . .
H1S H 0.0669 0.8571 0.1128 0.326 Uiso 1 1 d R . .
C1S C 0.0255(6) 0.8270(9) 0.1354(11) 0.217(2) Uiso 1 1 d . . .
H1S1 H 0.0207 0.8636 0.1725 0.326 Uiso 1 1 calc R . .
H1S2 H 0.0173 0.7738 0.1443 0.326 Uiso 1 1 calc R . .
H1S3 H 0.0054 0.8422 0.0759 0.326 Uiso 1 1 calc R . .

loop_
_atom_site_aniso_label
_atom_site_aniso_U_11
_atom_site_aniso_U_22
_atom_site_aniso_U_33
_atom_site_aniso_U_23
_atom_site_aniso_U_13
_atom_site_aniso_U_12
Co1 0.0204(2) 0.0201(2) 0.0245(2) 0.00000(17) 0.00945(19) -0.00054(17)
Co2 0.0206(2) 0.0204(2) 0.0198(2) 0.00048(17) 0.00992(18) -0.00062(17)
S1 0.0236(4) 0.0293(4) 0.0198(4) 0.0049(3) 0.0103(3) 0.0018(3)
S2 0.0314(4) 0.0267(4) 0.0191(4) 0.0000(3) 0.0148(3) 0.0012(3)
O1 0.0197(11) 0.0191(11) 0.0232(11) 0.0018(9) 0.0103(9) 0.0018(9)
O2 0.0358(14) 0.0268(13) 0.0376(14) -0.0067(11) 0.0239(12) -0.0046(11)
O3 0.0299(13) 0.0278(13) 0.0351(14) -0.0055(10) 0.0216(11) -0.0050(10)
O4 0.0252(12) 0.0271(13) 0.0320(13) 0.0057(11) 0.0058(11) 0.0012(10)
O5 0.0243(12) 0.0273(13) 0.0254(12) 0.0037(10) 0.0055(10) -0.0001(10)
O11 0.0311(13) 0.0397(15) 0.0290(13) 0.0151(11) 0.0130(11) 0.0064(11)
O12 0.0324(13) 0.0378(14) 0.0218(12) -0.0032(10) 0.0146(11) -0.0034(11)
O21 0.0472(16) 0.0401(15) 0.0345(14) 0.0002(12) 0.0311(13) 0.0029(12)
O22 0.0355(14) 0.0304(13) 0.0199(12) -0.0018(10) 0.0098(10) -0.0006(10)
N1 0.0226(14) 0.0243(14) 0.0258(14) 0.0022(12) 0.0120(12) 0.0000(11)
N2 0.0276(15) 0.0236(14) 0.0265(15) -0.0005(12) 0.0112(12) -0.0013(12)
N3 0.0233(14) 0.0230(14) 0.0351(16) -0.0021(12) 0.0134(13) -0.0006(11)
N4 0.0257(14) 0.0241(14) 0.0193(13) 0.0023(11) 0.0125(11) 0.0005(11)
N5 0.0233(14) 0.0233(14) 0.0243(14) 0.0007(11) 0.0092(12) -0.0016(11)
N6 0.0249(14) 0.0224(14) 0.0202(13) -0.0018(11) 0.0117(12) -0.0032(11)
C1 0.0203(15) 0.0217(16) 0.0193(15) -0.0036(13) 0.0090(13) -0.0026(12)
C2 0.0214(15) 0.0249(17) 0.0206(16) 0.0004(13) 0.0092(13) 0.0006(13)
C3 0.0255(17) 0.0251(17) 0.0233(16) 0.0019(14) 0.0083(14) 0.0038(14)
C4 0.0269(17) 0.0291(18) 0.0263(17) -0.0014(14) 0.0121(15) 0.0056(14)
C5 0.0265(17) 0.0296(18) 0.0256(17) -0.0036(14) 0.0154(14) 0.0010(14)
C6 0.0261(16) 0.0232(16) 0.0190(15) -0.0001(13) 0.0116(13) 0.0006(13)
C7 0.040(2) 0.040(2) 0.043(2) 0.0051(18) 0.0231(19) 0.0160(18)
C8 0.0299(18) 0.0205(17) 0.0324(19) 0.0022(14) 0.0125(15) 0.0003(14)
C9 0.0337(19) 0.0242(17) 0.0332(19) -0.0010(15) 0.0161(16) -0.0004(15)
C10 0.095(4) 0.028(2) 0.052(3) 0.000(2) 0.039(3) 0.010(2)
C11 0.120(5) 0.037(3) 0.054(3) -0.009(2) 0.049(3) 0.010(3)
C12 0.077(3) 0.044(3) 0.036(2) -0.0077(19) 0.030(2) -0.002(2)
C13 0.045(2) 0.0287(19) 0.0293(19) -0.0001(15) 0.0172(17) -0.0026(16)
C14 0.0293(18) 0.034(2) 0.0323(19) 0.0069(15) 0.0190(16) 0.0015(15)
C15 0.0301(18) 0.0262(18) 0.044(2) -0.0010(16) 0.0215(17) -0.0009(15)
C16 0.037(2) 0.037(2) 0.064(3) 0.008(2) 0.032(2) -0.0004(17)
C17 0.035(2) 0.046(3) 0.085(4) -0.007(2) 0.035(2) -0.0090(19)
C18 0.0258(19) 0.042(2) 0.062(3) -0.006(2) 0.0155(19) -0.0025(17)
C19 0.0263(18) 0.033(2) 0.043(2) -0.0058(17) 0.0121(17) 0.0004(15)
C20 0.0371(19) 0.0297(18) 0.0218(17) 0.0065(14) 0.0160(15) 0.0002(15)
C21 0.0237(16) 0.0267(17) 0.0233(17) 0.0039(14) 0.0087(14) -0.0006(14)
C22 0.039(2) 0.033(2) 0.034(2) 0.0092(16) 0.0163(17) -0.0040(16)
C23 0.049(2) 0.0240(19) 0.053(3) 0.0068(18) 0.023(2) -0.0038(17)
C24 0.043(2) 0.0251(19) 0.050(2) -0.0013(17) 0.022(2) -0.0010(16)
C25 0.0240(17) 0.0264(18) 0.0322(19) -0.0034(15) 0.0105(15) -0.0026(14)
C26 0.0244(17) 0.0321(19) 0.0238(17) 0.0020(14) 0.0131(14) -0.0011(14)
C27 0.0227(16) 0.0239(17) 0.0243(17) -0.0028(13) 0.0111(14) -0.0033(13)
C28 0.0257(18) 0.036(2) 0.0304(19) -0.0002(15) 0.0139(15) 0.0021(15)
C29 0.0281(18) 0.034(2) 0.0264(18) 0.0004(15) 0.0050(15) 0.0008(15)
C30 0.039(2) 0.0290(19) 0.0217(17) 0.0022(14) 0.0140(16) 0.0022(15)
C31 0.0332(18) 0.0245(17) 0.0243(17) -0.0014(13) 0.0167(15) -0.0009(14)
C32 0.0200(15) 0.0274(17) 0.0193(15) -0.0003(13) 0.0086(13) 0.0011(13)
C33 0.0310(19) 0.039(2) 0.034(2) -0.0108(16) 0.0199(16) -0.0041(16)
C34 0.0281(17) 0.0229(17) 0.0211(16) -0.0003(13) 0.0097(14) 0.0038(14)
C35 0.038(2) 0.043(2) 0.0238(19) 0.0009(17) 0.0030(16) -0.0006(18)
Cl1 0.0604(8) 0.0506(8) 0.1262(14) -0.0283(8) 0.0287(9) 0.0020(6)

loop_
_atom_type_symbol
_atom_type_description
_atom_type_scat_dispersion_real
_atom_type_scat_dispersion_imag
_atom_type_scat_source
C C 0.0033 0.0016 'International Tables Vol C Tables 4.2.6.8 and 6.1.1.4'
H H 0.0000 0.0000 'International Tables Vol C Tables 4.2.6.8 and 6.1.1.4'
N N 0.0061 0.0033 'International Tables Vol C Tables 4.2.6.8 and 6.1.1.4'
O O 0.0106 0.0060 'International Tables Vol C Tables 4.2.6.8 and 6.1.1.4'
S S 0.1246 0.1234 'International Tables Vol C Tables 4.2.6.8 and 6.1.1.4'
Cl Cl 0.1484 0.1585 'International Tables Vol C Tables 4.2.6.8 and 6.1.1.4'
Co Co 0.3494 0.9721 'International Tables Vol C Tables 4.2.6.8 and 6.1.1.4'

loop_
_geom_angle_atom_site_label_1
_geom_angle_atom_site_label_2
_geom_angle_atom_site_label_3
_geom_angle
_geom_angle_site_symmetry_1
_geom_angle_site_symmetry_3
_geom_angle_publ_flag
O4 Co1 O1 98.27(9) . . ?
O4 Co1 O2 93.78(10) . . ?
O1 Co1 O2 92.74(9) . . ?
O4 Co1 N3 95.59(11) . . ?
O1 Co1 N3 165.99(10) . . ?
O2 Co1 N3 84.29(10) . . ?
O4 Co1 N2 91.71(11) . . ?
O1 Co1 N2 91.00(10) . . ?
O2 Co1 N2 172.85(10) . . ?
N3 Co1 N2 90.62(11) . . ?
O4 Co1 N1 165.00(10) . . ?
O1 Co1 N1 91.05(9) . . ?
O2 Co1 N1 97.51(10) . . ?
N3 Co1 N1 75.82(10) . . ?
N2 Co1 N1 76.32(10) . . ?
O3 Co2 O5 94.02(10) . . ?
O3 Co2 O1 98.83(9) . . ?
O5 Co2 O1 92.22(9) . . ?
O3 Co2 N6 95.96(10) . . ?
O5 Co2 N6 169.85(10) . . ?
O1 Co2 N6 88.10(9) . . ?
O3 Co2 N5 94.60(10) . . ?
O5 Co2 N5 81.85(10) . . ?
O1 Co2 N5 165.68(10) . . ?
N6 Co2 N5 95.46(10) . . ?
O3 Co2 N4 167.79(10) . . ?
O5 Co2 N4 91.86(10) . . ?
O1 Co2 N4 91.62(9) . . ?
N6 Co2 N4 77.98(10) . . ?
N5 Co2 N4 75.64(10) . . ?
O12 S1 O11 118.06(16) . . ?
O12 S1 N1 106.37(14) . . ?
O11 S1 N1 109.53(15) . . ?
O12 S1 C2 111.34(15) . . ?
O11 S1 C2 108.08(15) . . ?
N1 S1 C2 102.30(14) . . ?
O22 S2 O21 118.60(16) . . ?
O22 S2 N4 106.42(14) . . ?
O21 S2 N4 108.78(15) . . ?
O22 S2 C6 110.67(15) . . ?
O21 S2 C6 107.86(16) . . ?
N4 S2 C6 103.45(14) . . ?
C1 O1 Co1 123.50(19) . . ?
C1 O1 Co2 124.08(19) . . ?
Co1 O1 Co2 112.36(10) . . ?
C32 O2 Co1 135.3(2) . . ?
C32 O3 Co2 131.1(2) . . ?
C34 O4 Co1 131.1(2) . . ?
C34 O5 Co2 136.2(2) . . ?
C8 N1 C14 112.3(3) . . ?
C8 N1 S1 111.6(2) . . ?
C14 N1 S1 111.4(2) . . ?
C8 N1 Co1 109.8(2) . . ?
C14 N1 Co1 100.65(19) . . ?
S1 N1 Co1 110.65(14) . . ?
C9 N2 C13 118.2(3) . . ?
C9 N2 Co1 119.7(2) . . ?
C13 N2 Co1 122.0(2) . . ?
C19 N3 C15 118.8(3) . . ?
C19 N3 Co1 124.6(3) . . ?
C15 N3 Co1 116.5(2) . . ?
C26 N4 C20 111.6(3) . . ?
C26 N4 S2 112.3(2) . . ?
C20 N4 S2 109.6(2) . . ?
C26 N4 Co2 107.99(19) . . ?
C20 N4 Co2 103.9(2) . . ?
S2 N4 Co2 111.14(13) . . ?
C25 N5 C21 118.8(3) . . ?
C25 N5 Co2 125.0(2) . . ?
C21 N5 Co2 115.9(2) . . ?
C27 N6 C31 118.1(3) . . ?
C27 N6 Co2 117.4(2) . . ?
C31 N6 Co2 123.8(2) . . ?
O1 C1 C2 122.9(3) . . ?
O1 C1 C6 122.4(3) . . ?
C2 C1 C6 114.7(3) . . ?
C3 C2 C1 122.4(3) . . ?
C3 C2 S1 116.8(3) . . ?
C1 C2 S1 120.7(2) . . ?
C4 C3 C2 121.6(3) . . ?
C4 C3 H3A 119.2 . . ?
C2 C3 H3A 119.2 . . ?
C5 C4 C3 117.1(3) . . ?
C5 C4 C7 121.0(3) . . ?
C3 C4 C7 121.9(3) . . ?
C4 C5 C6 122.1(3) . . ?
C4 C5 H5A 119.0 . . ?
C6 C5 H5A 119.0 . . ?
C5 C6 C1 122.1(3) . . ?
C5 C6 S2 117.1(2) . . ?
C1 C6 S2 120.5(2) . . ?
C4 C7 H7A 109.5 . . ?
C4 C7 H7B 109.5 . . ?
H7A C7 H7B 109.5 . . ?
C4 C7 H7C 109.5 . . ?
H7A C7 H7C 109.5 . . ?
H7B C7 H7C 109.5 . . ?
N1 C8 C9 113.7(3) . . ?
N1 C8 H8A 108.8 . . ?
C9 C8 H8A 108.8 . . ?
N1 C8 H8B 108.8 . . ?
C9 C8 H8B 108.8 . . ?
H8A C8 H8B 107.7 . . ?
N2 C9 C10 122.0(4) . . ?
N2 C9 C8 118.2(3) . . ?
C10 C9 C8 119.9(3) . . ?
C11 C10 C9 119.3(4) . . ?
C11 C10 H10A 120.4 . . ?
C9 C10 H10A 120.4 . . ?
C10 C11 C12 119.3(4) . . ?
C10 C11 H11A 120.3 . . ?
C12 C11 H11A 120.3 . . ?
C13 C12 C11 118.5(4) . . ?
C13 C12 H12A 120.8 . . ?
C11 C12 H12A 120.8 . . ?
N2 C13 C12 122.7(4) . . ?
N2 C13 H13A 118.7 . . ?
C12 C13 H13A 118.7 . . ?
N1 C14 C15 108.1(3) . . ?
N1 C14 H14A 110.1 . . ?
C15 C14 H14A 110.1 . . ?
N1 C14 H14B 110.1 . . ?
C15 C14 H14B 110.1 . . ?
H14A C14 H14B 108.4 . . ?
N3 C15 C16 121.7(4) . . ?
N3 C15 C14 115.5(3) . . ?
C16 C15 C14 122.8(4) . . ?
C15 C16 C17 118.7(4) . . ?
C15 C16 H16A 120.7 . . ?
C17 C16 H16A 120.7 . . ?
C18 C17 C16 119.5(4) . . ?
C18 C17 H17A 120.2 . . ?
C16 C17 H17A 120.2 . . ?
C19 C18 C17 118.3(4) . . ?
C19 C18 H18A 120.9 . . ?
C17 C18 H18A 120.9 . . ?
N3 C19 C18 123.1(4) . . ?
N3 C19 H19A 118.5 . . ?
C18 C19 H19A 118.5 . . ?
N4 C20 C21 109.2(3) . . ?
N4 C20 H20A 109.8 . . ?
C21 C20 H20A 109.8 . . ?
N4 C20 H20B 109.8 . . ?
C21 C20 H20B 109.8 . . ?
H20A C20 H20B 108.3 . . ?
N5 C21 C22 121.8(3) . . ?
N5 C21 C20 116.6(3) . . ?
C22 C21 C20 121.5(3) . . ?
C23 C22 C21 118.9(4) . . ?
C23 C22 H22A 120.5 . . ?
C21 C22 H22A 120.5 . . ?
C24 C23 C22 119.2(4) . . ?
C24 C23 H23A 120.4 . . ?
C22 C23 H23A 120.4 . . ?
C25 C24 C23 118.8(4) . . ?
C25 C24 H24A 120.6 . . ?
C23 C24 H24A 120.6 . . ?
N5 C25 C24 122.5(4) . . ?
N5 C25 H25A 118.8 . . ?
C24 C25 H25A 118.8 . . ?
N4 C26 C27 112.9(3) . . ?
N4 C26 H26A 109.0 . . ?
C27 C26 H26A 109.0 . . ?
N4 C26 H26B 109.0 . . ?
C27 C26 H26B 109.0 . . ?
H26A C26 H26B 107.8 . . ?
N6 C27 C28 122.2(3) . . ?
N6 C27 C26 116.6(3) . . ?
C28 C27 C26 121.1(3) . . ?
C27 C28 C29 118.9(3) . . ?
C27 C28 H28A 120.6 . . ?
C29 C28 H28A 120.6 . . ?
C30 C29 C28 119.2(3) . . ?
C30 C29 H29A 120.4 . . ?
C28 C29 H29A 120.4 . . ?
C31 C30 C29 118.7(3) . . ?
C31 C30 H30A 120.7 . . ?
C29 C30 H30A 120.7 . . ?
N6 C31 C30 122.9(3) . . ?
N6 C31 H31A 118.5 . . ?
C30 C31 H31A 118.5 . . ?
O2 C32 O3 126.2(3) . . ?
O2 C32 C33 117.7(3) . . ?
O3 C32 C33 116.1(3) . . ?
C32 C33 H33A 109.5 . . ?
C32 C33 H33B 109.5 . . ?
H33A C33 H33B 109.5 . . ?
C32 C33 H33C 109.5 . . ?
H33A C33 H33C 109.5 . . ?
H33B C33 H33C 109.5 . . ?
O5 C34 O4 126.3(3) . . ?
O5 C34 C35 117.5(3) . . ?
O4 C34 C35 116.2(3) . . ?
C34 C35 H35A 109.5 . . ?
C34 C35 H35B 109.5 . . ?
H35A C35 H35B 109.5 . . ?
C34 C35 H35C 109.5 . . ?
H35A C35 H35C 109.5 . . ?
H35B C35 H35C 109.5 . . ?
O1A Cl1 O1B 118.7(5) . . ?
O1A Cl1 O1C 112.5(4) . . ?
O1B Cl1 O1C 111.4(4) . . ?
O1A Cl1 O1D 101.4(4) . . ?
O1B Cl1 O1D 107.2(4) . . ?
O1C Cl1 O1D 103.8(4) . . ?
O1H Cl1 O1E 125.2(9) . . ?
O1H Cl1 O1G 125.4(10) . . ?
O1E Cl1 O1G 109.1(8) . . ?
O1H Cl1 O1F 95.3(9) . . ?
O1E Cl1 O1F 88.5(8) . . ?
O1G Cl1 O1F 90.9(9) . . ?
H1W O1W H2W 116.5 . . ?
H3W O2W H4W 129.1 . . ?
C1S O1S H1S 93.6 . . ?
O1S C1S H1S1 109.5 . . ?
O1S C1S H1S2 109.5 . . ?
H1S1 C1S H1S2 109.5 . . ?
O1S C1S H1S3 109.5 . . ?
H1S1 C1S H1S3 109.5 . . ?
H1S2 C1S H1S3 109.5 . . ?

loop_
_geom_bond_atom_site_label_1
_geom_bond_atom_site_label_2
_geom_bond_distance
_geom_bond_site_symmetry_2
_geom_bond_publ_flag
Co1 O4 2.017(2) . ?
Co1 O1 2.058(2) . ?
Co1 O2 2.074(2) . ?
Co1 N3 2.104(3) . ?
Co1 N2 2.138(3) . ?
Co1 N1 2.312(3) . ?
Co2 O3 2.007(2) . ?
Co2 O5 2.061(2) . ?
Co2 O1 2.083(2) . ?
Co2 N6 2.124(3) . ?
Co2 N5 2.127(3) . ?
Co2 N4 2.263(3) . ?
S1 O12 1.429(3) . ?
S1 O11 1.437(3) . ?
S1 N1 1.696(3) . ?
S1 C2 1.760(3) . ?
S2 O22 1.425(3) . ?
S2 O21 1.433(3) . ?
S2 N4 1.701(3) . ?
S2 C6 1.751(3) . ?
O1 C1 1.313(4) . ?
O2 C32 1.245(4) . ?
O3 C32 1.257(4) . ?
O4 C34 1.255(4) . ?
O5 C34 1.251(4) . ?
N1 C8 1.492(4) . ?
N1 C14 1.499(4) . ?
N2 C9 1.333(5) . ?
N2 C13 1.348(5) . ?
N3 C19 1.336(5) . ?
N3 C15 1.342(5) . ?
N4 C26 1.491(4) . ?
N4 C20 1.497(4) . ?
N5 C25 1.339(5) . ?
N5 C21 1.341(4) . ?
N6 C27 1.345(4) . ?
N6 C31 1.347(4) . ?
C1 C2 1.413(5) . ?
C1 C6 1.422(4) . ?
C2 C3 1.395(5) . ?
C3 C4 1.393(5) . ?
C3 H3A 0.9500 . ?
C4 C5 1.384(5) . ?
C4 C7 1.501(5) . ?
C5 C6 1.390(5) . ?
C5 H5A 0.9500 . ?
C7 H7A 0.9800 . ?
C7 H7B 0.9800 . ?
C7 H7C 0.9800 . ?
C8 C9 1.504(5) . ?
C8 H8A 0.9900 . ?
C8 H8B 0.9900 . ?
C9 C10 1.381(6) . ?
C10 C11 1.370(7) . ?
C10 H10A 0.9500 . ?
C11 C12 1.376(7) . ?
C11 H11A 0.9500 . ?
C12 C13 1.373(6) . ?
C12 H12A 0.9500 . ?
C13 H13A 0.9500 . ?
C14 C15 1.505(5) . ?
C14 H14A 0.9900 . ?
C14 H14B 0.9900 . ?
C15 C16 1.384(5) . ?
C16 C17 1.387(6) . ?
C16 H16A 0.9500 . ?
C17 C18 1.378(7) . ?
C17 H17A 0.9500 . ?
C18 C19 1.371(6) . ?
C18 H18A 0.9500 . ?
C19 H19A 0.9500 . ?
C20 C21 1.504(5) . ?
C20 H20A 0.9900 . ?
C20 H20B 0.9900 . ?
C21 C22 1.387(5) . ?
C22 C23 1.383(6) . ?
C22 H22A 0.9500 . ?
C23 C24 1.380(6) . ?
C23 H23A 0.9500 . ?
C24 C25 1.379(5) . ?
C24 H24A 0.9500 . ?
C25 H25A 0.9500 . ?
C26 C27 1.499(5) . ?
C26 H26A 0.9900 . ?
C26 H26B 0.9900 . ?
C27 C28 1.384(5) . ?
C28 C29 1.385(5) . ?
C28 H28A 0.9500 . ?
C29 C30 1.382(5) . ?
C29 H29A 0.9500 . ?
C30 C31 1.375(5) . ?
C30 H30A 0.9500 . ?
C31 H31A 0.9500 . ?
C32 C33 1.512(5) . ?
C33 H33A 0.9800 . ?
C33 H33B 0.9800 . ?
C33 H33C 0.9800 . ?
C34 C35 1.505(5) . ?
C35 H35A 0.9800 . ?
C35 H35B 0.9800 . ?
C35 H35C 0.9800 . ?
Cl1 O1H 1.349(9) . ?
Cl1 O1A 1.381(7) . ?
Cl1 O1B 1.395(6) . ?
Cl1 O1E 1.422(8) . ?
Cl1 O1G 1.433(9) . ?
Cl1 O1C 1.436(6) . ?
Cl1 O1D 1.503(5) . ?
Cl1 O1F 1.543(10) . ?
O1W H1W 0.840 . ?
O1W H2W 0.840 . ?
O2W H3W 0.840 . ?
O2W H4W 0.840 . ?
O1S C1S 1.385(16) . ?
O1S H1S 0.840 . ?
C1S H1S1 0.9800 . ?
C1S H1S2 0.9800 . ?
C1S H1S3 0.9800 . ?

loop_
_geom_hbond_atom_site_label_D
_geom_hbond_atom_site_label_H
_geom_hbond_atom_site_label_A
_geom_hbond_distance_DH
_geom_hbond_distance_HA
_geom_hbond_distance_DA
_geom_hbond_angle_DHA
_geom_hbond_site_symmetry_A
O1S H1S O2W 0.84 2.27 3.114(14) 179.3 6_565
O1W H2W O2W 0.84 1.85 2.694(15) 178.7 2
O1W H1W O1C 0.84 2.17 3.007(12) 179.8 .
O2W H4W O1F 0.84 1.38 2.223(15) 178.7 .
O2W H3W O1W 0.84 2.04 2.880(14) 179.9 6_556

loop_
_geom_torsion_atom_site_label_1
_geom_torsion_atom_site_label_2
_geom_torsion_atom_site_label_3
_geom_torsion_atom_site_label_4
_geom_torsion
_geom_torsion_site_symmetry_1
_geom_torsion_site_symmetry_2
_geom_torsion_site_symmetry_3
_geom_torsion_site_symmetry_4
_geom_torsion_publ_flag
O4 Co1 O1 C1 -130.3(2) . . . . ?
O2 Co1 O1 C1 135.5(2) . . . . ?
N3 Co1 O1 C1 58.1(5) . . . . ?
N2 Co1 O1 C1 -38.5(2) . . . . ?
N1 Co1 O1 C1 37.9(2) . . . . ?
O4 Co1 O1 Co2 46.97(12) . . . . ?
O2 Co1 O1 Co2 -47.26(12) . . . . ?
N3 Co1 O1 Co2 -124.6(4) . . . . ?
N2 Co1 O1 Co2 138.84(12) . . . . ?
N1 Co1 O1 Co2 -144.82(11) . . . . ?
O3 Co2 O1 C1 -136.9(2) . . . . ?
O5 Co2 O1 C1 128.6(2) . . . . ?
N6 Co2 O1 C1 -41.2(2) . . . . ?
N5 Co2 O1 C1 63.6(5) . . . . ?
N4 Co2 O1 C1 36.7(2) . . . . ?
O3 Co2 O1 Co1 45.80(12) . . . . ?
O5 Co2 O1 Co1 -48.62(12) . . . . ?
N6 Co2 O1 Co1 141.54(12) . . . . ?
N5 Co2 O1 Co1 -113.7(4) . . . . ?
N4 Co2 O1 Co1 -140.55(11) . . . . ?
O4 Co1 O2 C32 -59.1(3) . . . . ?
O1 Co1 O2 C32 39.4(3) . . . . ?
N3 Co1 O2 C32 -154.4(3) . . . . ?
N1 Co1 O2 C32 130.8(3) . . . . ?
O5 Co2 O3 C32 67.4(3) . . . . ?
O1 Co2 O3 C32 -25.4(3) . . . . ?
N6 Co2 O3 C32 -114.4(3) . . . . ?
N5 Co2 O3 C32 149.6(3) . . . . ?
N4 Co2 O3 C32 -174.0(4) . . . . ?
O1 Co1 O4 C34 -15.6(3) . . . . ?
O2 Co1 O4 C34 77.8(3) . . . . ?
N3 Co1 O4 C34 162.4(3) . . . . ?
N2 Co1 O4 C34 -106.8(3) . . . . ?
N1 Co1 O4 C34 -143.4(4) . . . . ?
O3 Co2 O5 C34 -71.2(3) . . . . ?
O1 Co2 O5 C34 27.9(3) . . . . ?
N6 Co2 O5 C34 119.5(6) . . . . ?
N5 Co2 O5 C34 -165.2(3) . . . . ?
N4 Co2 O5 C34 119.6(3) . . . . ?
O12 S1 N1 C8 -179.5(2) . . . . ?
O11 S1 N1 C8 -50.9(3) . . . . ?
C2 S1 N1 C8 63.6(2) . . . . ?
O12 S1 N1 C14 -53.2(3) . . . . ?
O11 S1 N1 C14 75.5(3) . . . . ?
C2 S1 N1 C14 -170.0(2) . . . . ?
O12 S1 N1 Co1 57.95(17) . . . . ?
O11 S1 N1 Co1 -173.41(14) . . . . ?
C2 S1 N1 Co1 -58.93(17) . . . . ?
O4 Co1 N1 C8 25.6(5) . . . . ?
O1 Co1 N1 C8 -103.1(2) . . . . ?
O2 Co1 N1 C8 164.0(2) . . . . ?
N3 Co1 N1 C8 81.9(2) . . . . ?
N2 Co1 N1 C8 -12.3(2) . . . . ?
O4 Co1 N1 C14 -92.9(4) . . . . ?
O1 Co1 N1 C14 138.4(2) . . . . ?
O2 Co1 N1 C14 45.6(2) . . . . ?
N3 Co1 N1 C14 -36.6(2) . . . . ?
N2 Co1 N1 C14 -130.8(2) . . . . ?
O4 Co1 N1 S1 149.2(3) . . . . ?
O1 Co1 N1 S1 20.52(14) . . . . ?
O2 Co1 N1 S1 -72.38(15) . . . . ?
N3 Co1 N1 S1 -154.52(17) . . . . ?
N2 Co1 N1 S1 111.30(16) . . . . ?
O4 Co1 N2 C9 -164.5(3) . . . . ?
O1 Co1 N2 C9 97.2(3) . . . . ?
N3 Co1 N2 C9 -68.9(3) . . . . ?
N1 Co1 N2 C9 6.4(3) . . . . ?
O4 Co1 N2 C13 13.7(3) . . . . ?
O1 Co1 N2 C13 -84.7(3) . . . . ?
N3 Co1 N2 C13 109.3(3) . . . . ?
N1 Co1 N2 C13 -175.5(3) . . . . ?
O4 Co1 N3 C19 10.1(3) . . . . ?
O1 Co1 N3 C19 -178.3(3) . . . . ?
O2 Co1 N3 C19 103.4(3) . . . . ?
N2 Co1 N3 C19 -81.7(3) . . . . ?
N1 Co1 N3 C19 -157.4(3) . . . . ?
O4 Co1 N3 C15 -174.2(3) . . . . ?
O1 Co1 N3 C15 -2.6(6) . . . . ?
O2 Co1 N3 C15 -81.0(3) . . . . ?
N2 Co1 N3 C15 94.0(3) . . . . ?
N1 Co1 N3 C15 18.3(2) . . . . ?
O22 S2 N4 C26 179.1(2) . . . . ?
O21 S2 N4 C26 -52.0(3) . . . . ?
C6 S2 N4 C26 62.4(2) . . . . ?
O22 S2 N4 C20 -56.2(2) . . . . ?
O21 S2 N4 C20 72.6(3) . . . . ?
C6 S2 N4 C20 -172.9(2) . . . . ?
O22 S2 N4 Co2 58.02(17) . . . . ?
O21 S2 N4 Co2 -173.13(14) . . . . ?
C6 S2 N4 Co2 -58.65(17) . . . . ?
O3 Co2 N4 C26 45.5(6) . . . . ?
O5 Co2 N4 C26 164.3(2) . . . . ?
O1 Co2 N4 C26 -103.4(2) . . . . ?
N6 Co2 N4 C26 -15.7(2) . . . . ?
N5 Co2 N4 C26 83.2(2) . . . . ?
O3 Co2 N4 C20 -73.1(5) . . . . ?
O5 Co2 N4 C20 45.7(2) . . . . ?
O1 Co2 N4 C20 137.9(2) . . . . ?
N6 Co2 N4 C20 -134.3(2) . . . . ?
N5 Co2 N4 C20 -35.4(2) . . . . ?
O3 Co2 N4 S2 169.1(4) . . . . ?
O5 Co2 N4 S2 -72.10(14) . . . . ?
O1 Co2 N4 S2 20.18(14) . . . . ?
N6 Co2 N4 S2 107.89(15) . . . . ?
N5 Co2 N4 S2 -153.20(16) . . . . ?
O3 Co2 N5 C25 8.2(3) . . . . ?
O5 Co2 N5 C25 101.6(3) . . . . ?
O1 Co2 N5 C25 167.9(3) . . . . ?
N6 Co2 N5 C25 -88.3(3) . . . . ?
N4 Co2 N5 C25 -164.4(3) . . . . ?
O3 Co2 N5 C21 -165.5(2) . . . . ?
O5 Co2 N5 C21 -72.0(2) . . . . ?
O1 Co2 N5 C21 -5.8(5) . . . . ?
N6 Co2 N5 C21 98.1(2) . . . . ?
N4 Co2 N5 C21 22.0(2) . . . . ?
O3 Co2 N6 C27 -168.2(2) . . . . ?
O5 Co2 N6 C27 1.1(7) . . . . ?
O1 Co2 N6 C27 93.1(2) . . . . ?
N5 Co2 N6 C27 -73.0(2) . . . . ?
N4 Co2 N6 C27 1.0(2) . . . . ?
O3 Co2 N6 C31 21.9(3) . . . . ?
O5 Co2 N6 C31 -168.8(5) . . . . ?
O1 Co2 N6 C31 -76.8(3) . . . . ?
N5 Co2 N6 C31 117.1(3) . . . . ?
N4 Co2 N6 C31 -168.9(3) . . . . ?
Co1 O1 C1 C2 -51.0(4) . . . . ?
Co2 O1 C1 C2 132.0(3) . . . . ?
Co1 O1 C1 C6 128.7(3) . . . . ?
Co2 O1 C1 C6 -48.3(4) . . . . ?
O1 C1 C2 C3 178.7(3) . . . . ?
C6 C1 C2 C3 -1.0(5) . . . . ?
O1 C1 C2 S1 -6.0(4) . . . . ?
C6 C1 C2 S1 174.3(2) . . . . ?
O12 S1 C2 C3 126.2(3) . . . . ?
O11 S1 C2 C3 -5.0(3) . . . . ?
N1 S1 C2 C3 -120.5(3) . . . . ?
O12 S1 C2 C1 -49.3(3) . . . . ?
O11 S1 C2 C1 179.4(3) . . . . ?
N1 S1 C2 C1 63.9(3) . . . . ?
C1 C2 C3 C4 3.0(5) . . . . ?
S1 C2 C3 C4 -172.5(3) . . . . ?
C2 C3 C4 C5 -2.4(5) . . . . ?
C2 C3 C4 C7 176.4(3) . . . . ?
C3 C4 C5 C6 0.1(5) . . . . ?
C7 C4 C5 C6 -178.7(3) . . . . ?
C4 C5 C6 C1 1.8(5) . . . . ?
C4 C5 C6 S2 -172.1(3) . . . . ?
O1 C1 C6 C5 179.0(3) . . . . ?
C2 C1 C6 C5 -1.3(5) . . . . ?
O1 C1 C6 S2 -7.3(4) . . . . ?
C2 C1 C6 S2 172.4(2) . . . . ?
O22 S2 C6 C5 124.0(3) . . . . ?
O21 S2 C6 C5 -7.3(3) . . . . ?
N4 S2 C6 C5 -122.4(3) . . . . ?
O22 S2 C6 C1 -50.0(3) . . . . ?
O21 S2 C6 C1 178.8(3) . . . . ?
N4 S2 C6 C1 63.7(3) . . . . ?
C14 N1 C8 C9 127.7(3) . . . . ?
S1 N1 C8 C9 -106.4(3) . . . . ?
Co1 N1 C8 C9 16.7(3) . . . . ?
C13 N2 C9 C10 0.8(6) . . . . ?
Co1 N2 C9 C10 179.0(3) . . . . ?
C13 N2 C9 C8 -177.0(3) . . . . ?
Co1 N2 C9 C8 1.2(4) . . . . ?
N1 C8 C9 N2 -12.8(5) . . . . ?
N1 C8 C9 C10 169.3(4) . . . . ?
N2 C9 C10 C11 -1.3(8) . . . . ?
C8 C9 C10 C11 176.4(5) . . . . ?
C9 C10 C11 C12 0.5(9) . . . . ?
C10 C11 C12 C13 0.8(9) . . . . ?
C9 N2 C13 C12 0.6(6) . . . . ?
Co1 N2 C13 C12 -177.6(3) . . . . ?
C11 C12 C13 N2 -1.4(7) . . . . ?
C8 N1 C14 C15 -66.9(4) . . . . ?
S1 N1 C14 C15 167.1(2) . . . . ?
Co1 N1 C14 C15 49.8(3) . . . . ?
C19 N3 C15 C16 1.0(5) . . . . ?
Co1 N3 C15 C16 -174.9(3) . . . . ?
C19 N3 C15 C14 -178.3(3) . . . . ?
Co1 N3 C15 C14 5.8(4) . . . . ?
N1 C14 C15 N3 -41.0(4) . . . . ?
N1 C14 C15 C16 139.7(4) . . . . ?
N3 C15 C16 C17 -0.8(6) . . . . ?
C14 C15 C16 C17 178.5(4) . . . . ?
C15 C16 C17 C18 -0.4(7) . . . . ?
C16 C17 C18 C19 1.3(7) . . . . ?
C15 N3 C19 C18 -0.1(6) . . . . ?
Co1 N3 C19 C18 175.4(3) . . . . ?
C17 C18 C19 N3 -1.0(6) . . . . ?
C26 N4 C20 C21 -71.7(3) . . . . ?
S2 N4 C20 C21 163.3(2) . . . . ?
Co2 N4 C20 C21 44.4(3) . . . . ?
C25 N5 C21 C22 1.1(5) . . . . ?
Co2 N5 C21 C22 175.1(3) . . . . ?
C25 N5 C21 C20 -176.6(3) . . . . ?
Co2 N5 C21 C20 -2.6(4) . . . . ?
N4 C20 C21 N5 -30.5(4) . . . . ?
N4 C20 C21 C22 151.8(3) . . . . ?
N5 C21 C22 C23 -0.6(6) . . . . ?
C20 C21 C22 C23 177.0(4) . . . . ?
C21 C22 C23 C24 -0.3(6) . . . . ?
C22 C23 C24 C25 0.6(6) . . . . ?
C21 N5 C25 C24 -0.8(5) . . . . ?
Co2 N5 C25 C24 -174.2(3) . . . . ?
C23 C24 C25 N5 -0.1(6) . . . . ?
C20 N4 C26 C27 141.1(3) . . . . ?
S2 N4 C26 C27 -95.4(3) . . . . ?
Co2 N4 C26 C27 27.5(3) . . . . ?
C31 N6 C27 C28 1.9(5) . . . . ?
Co2 N6 C27 C28 -168.7(3) . . . . ?
C31 N6 C27 C26 -174.8(3) . . . . ?
Co2 N6 C27 C26 14.7(4) . . . . ?
N4 C26 C27 N6 -29.2(4) . . . . ?
N4 C26 C27 C28 154.1(3) . . . . ?
N6 C27 C28 C29 -2.3(5) . . . . ?
C26 C27 C28 C29 174.2(3) . . . . ?
C27 C28 C29 C30 0.7(6) . . . . ?
C28 C29 C30 C31 1.1(5) . . . . ?
C27 N6 C31 C30 0.1(5) . . . . ?
Co2 N6 C31 C30 169.9(3) . . . . ?
C29 C30 C31 N6 -1.5(5) . . . . ?
Co1 O2 C32 O3 -20.2(6) . . . . ?
Co1 O2 C32 C33 160.5(3) . . . . ?
Co2 O3 C32 O2 10.9(5) . . . . ?
Co2 O3 C32 C33 -169.8(2) . . . . ?
Co2 O5 C34 O4 4.4(6) . . . . ?
Co2 O5 C34 C35 -175.7(3) . . . . ?
Co1 O4 C34 O5 -12.4(5) . . . . ?
Co1 O4 C34 C35 167.7(3) . . . . ?
